data_1535819
loop_
_publ_author_name
'Udagawa, S.'
'Urabe, K.'
'Takada, K.'
'Yano, T.'
'Natsume, M.'

_publ_section_title
;
 Studies on the dusting of calcium silicate ( Ca2 Si O4 ). The crystal
 structure of alfa'(l)-Ca2 Si O4
;
_journal_name_full 'Semento Hijutsu Nempo'
_journal_page_first 35
_journal_page_last 38
_journal_volume 33
_journal_year 1979
_chemical_formula_sum 'Ca1.65 O4 Si Sr0.35'
_chemical_name_systematic '(Ca1.65 Sr0.35) (Si O4)'
_space_group_IT_number 33
_symmetry_space_group_name_Hall 'P -2n 2a'
_symmetry_space_group_name_H-M 'P 21 c n'
_cell_angle_alpha 90
_cell_angle_beta 90
_cell_angle_gamma 90
_cell_formula_units_Z 12
_cell_length_a 5.566
_cell_length_b 9.355
_cell_length_c 20.569
_cell_volume 1071.026
_citation_journal_id_ASTM SGNEAD
_cod_data_source_file Udagawa_SGNEAD_1979_743.cif
_cod_data_source_block Ca1.65O4Si1Sr0.35
_cod_original_sg_symbol_Hall 'P 2c -2n (z,y,-x)'
_cod_original_formula_sum 'Ca1.65 O4 Si1 Sr0.35'
_cod_database_code 1535819

loop_
_symmetry_equiv_pos_as_xyz
x,y,z
x+1/2,-y,-z
x+1/2,y+1/2,-z+1/2
x,-y+1/2,z+1/2

loop_
_atom_site_label
_atom_site_type_symbol
_atom_site_fract_x
_atom_site_fract_y
_atom_site_fract_z
_atom_site_occupancy
_atom_site_U_iso_or_equiv
O12 O-2 0.476 0.193 0.7471 1 0.0
Sr4 Sr+2 0.2046 0.7028 -0.0033 0.07 0.0
O4 O-2 0.203 0.936 0.0529 1 0.0
O10 O-2 0.468 0.164 0.0764 1 0.0
Ca6 Ca+2 0.2561 0.7017 0.6661 0.9 0.0
Si2 Si+4 0.2458 0.0848 0.4271 1 0.0
O6 O-2 0.334 0.932 0.7208 1 0.0
Ca3 Ca+2 0.2112 0.0713 0.9451 0.73 0.0
Si1 Si+4 0.2164 0.0896 0.0939 1 0.0
O2 O-2 0.295 0.05 0.5021 1 0.0
O8 O-2 0.023 0.199 0.4185 1 0.0
Sr6 Sr+2 0.2561 0.7017 0.6661 0.1 0.0
Ca1 Ca+2 0.2608 0.0772 0.2792 0.7 0.0
O11 O-2 0.483 0.151 0.3938 1 0.0
Ca4 Ca+2 0.2046 0.7028 -0.0033 0.93 0.0
O1 O-2 0.181 0.048 0.1967 1 0.0
Sr3 Sr+2 0.2112 0.0713 0.9451 0.27 0.0
O7 O-2 -0.008 0.19 0.0745 1 0.0
O9 O-2 0.013 0.146 0.7219 1 0.0
Si3 Si+4 0.2589 0.0807 0.7593 1 0.0
Sr2 Sr+2 0.2349 0.0781 0.6112 0.27 0.0
Ca2 Ca+2 0.2349 0.0781 0.6112 0.73 0.0
O5 O-2 0.189 0.939 0.3876 1 0.0
Ca5 Ca+2 0.2399 0.7026 0.3307 0.97 0.0
Sr1 Sr+2 0.2608 0.0772 0.2792 0.3 0.0
O3 O-2 0.169 0.058 0.8345 1 0.0
Sr5 Sr+2 0.2399 0.7026 0.3307 0.03 0.0
